data_7230185
loop_
_publ_author_name
'Fu, Qiang'
'Xu, Xi-kun'
'Liu, Bao-kai'
'Guo, Fang'

_publ_section_title
;
 Solid state transformations of different stoichiometric forms of an
 organic salt formed from 5-sulfosalicylic acid and hexamethylenetetramine
 upon dehydration and rehydration
;
_journal_issue 13
_journal_name_full CrystEngComm
_journal_page_first 1844
_journal_paper_doi 10.1039/C8CE00022K
_journal_volume 20
_journal_year 2018
_chemical_formula_moiety 'C7 H5 O6 S, C6 H13 N4'
_chemical_formula_sum 'C13 H18 N4 O6 S'
_chemical_formula_weight 358.37
_space_group_crystal_system monoclinic
_space_group_IT_number 14
_space_group_name_Hall '-P 2yn'
_space_group_name_H-M_alt 'P 1 21/n 1'
_symmetry_space_group_name_Hall '-P 2yn'
_symmetry_space_group_name_H-M 'P 1 21/n 1'
_atom_sites_solution_hydrogens mixed
_audit_creation_date 2017-11-23
_audit_creation_method
;
Olex2 1.2-beta
(compiled 2017.03.28 svn.r3405 for OlexSys, GUI svn.r5337)
;
_audit_update_record
;
2017-11-23 deposited with the CCDC.
2018-02-26 downloaded from the CCDC.
;
_cell_angle_alpha 90
_cell_angle_beta 97.922(3)
_cell_angle_gamma 90
_cell_formula_units_Z 4
_cell_length_a 7.5803(7)
_cell_length_b 10.4110(10)
_cell_length_c 19.476(2)
_cell_measurement_reflns_used 9076
_cell_measurement_temperature 222(2)
_cell_measurement_theta_max 28.207
_cell_measurement_theta_min 3.345
_cell_volume 1522.3(3)
_computing_cell_refinement 'SAINT v8.34A (Bruker, 2013)'
_computing_data_collection 'Bruker XSCANS'
_computing_data_reduction 'SAINT v8.34A (Bruker, 2013)'
_computing_molecular_graphics 'Olex2 (Dolomanov et al., 2009)'
_computing_publication_material 'Olex2 (Dolomanov et al., 2009)'
_computing_structure_refinement 'ShelXL (Sheldrick, 2015)'
_computing_structure_solution 'SHELXS-97 (Sheldrick, 1990)'
_diffrn_ambient_temperature 222.38
_diffrn_measured_fraction_theta_full 0.999
_diffrn_measured_fraction_theta_max 0.994
_diffrn_measurement_device_type 'Bruker P4'
_diffrn_measurement_method '\w scans'
_diffrn_radiation_monochromator graphite
_diffrn_radiation_type MoK\a
_diffrn_radiation_wavelength 0.71073
_diffrn_reflns_av_R_equivalents 0.0304
_diffrn_reflns_av_unetI/netI 0.0196
_diffrn_reflns_Laue_measured_fraction_full 0.999
_diffrn_reflns_Laue_measured_fraction_max 0.994
_diffrn_reflns_limit_h_max 10
_diffrn_reflns_limit_h_min -10
_diffrn_reflns_limit_k_max 13
_diffrn_reflns_limit_k_min -13
_diffrn_reflns_limit_l_max 25
_diffrn_reflns_limit_l_min -25
_diffrn_reflns_number 34677
_diffrn_reflns_point_group_measured_fraction_full 0.999
_diffrn_reflns_point_group_measured_fraction_max 0.994
_diffrn_reflns_theta_full 25.242
_diffrn_reflns_theta_max 28.311
_diffrn_reflns_theta_min 2.772
_exptl_absorpt_coefficient_mu 0.254
_exptl_absorpt_correction_type none
_exptl_crystal_colour colorless
_exptl_crystal_density_diffrn 1.564
_exptl_crystal_density_method 'not measured'
_exptl_crystal_description rhomboic
_exptl_crystal_F_000 752
_exptl_crystal_size_max 0.3
_exptl_crystal_size_mid 0.2
_exptl_crystal_size_min 0.15
_refine_diff_density_max 0.349
_refine_diff_density_min -0.483
_refine_diff_density_rms 0.063
_refine_ls_extinction_method none
_refine_ls_goodness_of_fit_ref 1.034
_refine_ls_hydrogen_treatment mixed
_refine_ls_matrix_type full
_refine_ls_number_parameters 229
_refine_ls_number_reflns 3765
_refine_ls_number_restraints 0
_refine_ls_restrained_S_all 1.034
_refine_ls_R_factor_all 0.0521
_refine_ls_R_factor_gt 0.0388
_refine_ls_shift/su_max 0.001
_refine_ls_shift/su_mean 0.000
_refine_ls_structure_factor_coef Fsqd
_refine_ls_weighting_details 'w=1/[\s^2^(Fo^2^)+(0.0487P)^2^+0.8086P] where P=(Fo^2^+2Fc^2^)/3'
_refine_ls_weighting_scheme calc
_refine_ls_wR_factor_gt 0.0961
_refine_ls_wR_factor_ref 0.1030
_reflns_Friedel_coverage 0.000
_reflns_number_gt 3092
_reflns_number_total 3765
_reflns_threshold_expression 'I > 2\s(I)'
_cod_data_source_file c8ce00022k2.cif
_cod_data_source_block 1_1
_cod_depositor_comments 'Adding full bibliography for 7230185--7230188.cif.'
_cod_database_code 7230185
_shelx_shelxl_version_number 2014/7
_shelx_space_group_comment
;
The symmetry employed for this shelxl refinement is uniquely defined
by the following loop, which should always be used as a source of
symmetry information in preference to the above space-group names.
They are only intended as comments.
;
_shelx_estimated_absorpt_t_max 0.963
_shelx_estimated_absorpt_t_min 0.928
_olex2_refinement_description
;
1. Fixed Uiso
 At 1.2 times of:
  All C(H) groups, All C(H,H) groups
2.a Secondary CH2 refined with riding coordinates:
 C9(H9A,H9B), C8(H8A,H8B), C11(H11A,H11B), C12(H12A,H12B), C13(H13A,H13B),
 C10(H10A,H10B)
2.b Aromatic/amide H refined with riding coordinates:
 C7(H7), C4(H4), C5(H5)
;
_olex2_submission_special_instructions 'No special instructions were received'

loop_
_space_group_symop_operation_xyz
'x, y, z'
'-x+1/2, y+1/2, -z+1/2'
'-x, -y, -z'
'x-1/2, -y-1/2, z-1/2'

loop_
_atom_site_label
_atom_site_type_symbol
_atom_site_fract_x
_atom_site_fract_y
_atom_site_fract_z
_atom_site_U_iso_or_equiv
_atom_site_adp_type
_atom_site_occupancy
_atom_site_site_symmetry_order
_atom_site_calc_flag
_atom_site_refinement_flags_posn
S1 S 0.33618(5) 0.84644(4) 0.17579(2) 0.02610(12) Uani 1 1 d .
N1 N 0.99841(17) 0.93261(13) 0.28358(7) 0.0267(3) Uani 1 1 d .
O2 O 0.09240(15) 0.98725(13) -0.13975(6) 0.0353(3) Uani 1 1 d .
O4 O 0.52411(14) 0.83588(12) 0.16564(6) 0.0330(3) Uani 1 1 d .
O1 O 0.33732(16) 1.04396(15) -0.06900(7) 0.0454(4) Uani 1 1 d .
O6 O 0.28415(16) 0.74302(13) 0.21860(6) 0.0385(3) Uani 1 1 d .
O3 O -0.11150(17) 0.80656(14) -0.09749(7) 0.0406(3) Uani 1 1 d .
C2 C 0.14517(19) 0.89762(15) -0.02647(8) 0.0255(3) Uani 1 1 d .
C7 C 0.24893(19) 0.90350(16) 0.03850(8) 0.0255(3) Uani 1 1 d .
H7 H 0.3459 0.9605 0.0458 0.031 Uiso 1 1 calc R
N2 N 1.05887(18) 0.93252(15) 0.40884(7) 0.0327(3) Uani 1 1 d .
C6 C 0.21025(19) 0.82595(15) 0.09240(8) 0.0247(3) Uani 1 1 d .
C1 C 0.1877(2) 0.97977(16) -0.08386(8) 0.0289(3) Uani 1 1 d .
N3 N 0.77912(18) 1.01963(15) 0.34992(7) 0.0352(3) Uani 1 1 d .
O5 O 0.29230(17) 0.97267(12) 0.19952(6) 0.0399(3) Uani 1 1 d .
C9 C 0.8561(2) 1.03428(17) 0.28675(8) 0.0313(3) Uani 1 1 d .
H9A H 0.9088 1.1200 0.2852 0.038 Uiso 1 1 calc R
H9B H 0.7632 1.0254 0.2467 0.038 Uiso 1 1 calc R
N4 N 0.83423(19) 0.78890(16) 0.34870(8) 0.0391(4) Uani 1 1 d .
C3 C -0.0010(2) 0.81359(16) -0.03659(8) 0.0293(3) Uani 1 1 d .
C4 C -0.0354(2) 0.73346(17) 0.01717(9) 0.0347(4) Uani 1 1 d .
H4 H -0.1299 0.6743 0.0098 0.042 Uiso 1 1 calc R
C5 C 0.0682(2) 0.74007(16) 0.08148(9) 0.0313(3) Uani 1 1 d .
H5 H 0.0426 0.6866 0.1177 0.038 Uiso 1 1 calc R
C8 C 1.1404(2) 0.94620(17) 0.34637(8) 0.0295(3) Uani 1 1 d .
H8A H 1.2320 0.8801 0.3451 0.035 Uiso 1 1 calc R
H8B H 1.1976 1.0306 0.3458 0.035 Uiso 1 1 calc R
C11 C 0.9210(2) 1.03204(19) 0.40942(9) 0.0391(4) Uani 1 1 d .
H11A H 0.9761 1.1170 0.4083 0.047 Uiso 1 1 calc R
H11B H 0.8685 1.0254 0.4525 0.047 Uiso 1 1 calc R
C12 C 0.7004(2) 0.8907(2) 0.35091(10) 0.0438(5) Uani 1 1 d .
H12A H 0.6073 0.8814 0.3110 0.053 Uiso 1 1 calc R
H12B H 0.6445 0.8809 0.3931 0.053 Uiso 1 1 calc R
C13 C 0.9744(2) 0.80541(19) 0.40862(9) 0.0399(4) Uani 1 1 d .
H13A H 0.9222 0.7944 0.4516 0.048 Uiso 1 1 calc R
H13B H 1.0653 0.7388 0.4073 0.048 Uiso 1 1 calc R
C10 C 0.9136(2) 0.80051(17) 0.28552(9) 0.0359(4) Uani 1 1 d .
H10A H 0.8222 0.7895 0.2452 0.043 Uiso 1 1 calc R
H10B H 1.0042 0.7338 0.2840 0.043 Uiso 1 1 calc R
H1 H 1.046(3) 0.943(2) 0.2434(11) 0.042(5) Uiso 1 1 d .
H3 H -0.077(3) 0.870(3) -0.1249(14) 0.074(8) Uiso 1 1 d .
H1A H 0.371(4) 1.086(3) -0.1051(16) 0.084(9) Uiso 1 1 d .

loop_
_atom_site_aniso_label
_atom_site_aniso_U_11
_atom_site_aniso_U_22
_atom_site_aniso_U_33
_atom_site_aniso_U_23
_atom_site_aniso_U_13
_atom_site_aniso_U_12
S1 0.02464(19) 0.0329(2) 0.02065(18) 0.00222(14) 0.00293(13) 0.00077(15)
N1 0.0289(7) 0.0317(7) 0.0198(6) 0.0017(5) 0.0041(5) 0.0008(5)
O2 0.0297(6) 0.0504(7) 0.0242(6) 0.0045(5) -0.0025(4) 0.0032(5)
O4 0.0246(5) 0.0472(7) 0.0269(6) 0.0096(5) 0.0018(4) 0.0005(5)
O1 0.0283(6) 0.0728(10) 0.0330(7) 0.0210(7) -0.0035(5) -0.0141(6)
O6 0.0404(7) 0.0485(7) 0.0276(6) 0.0097(5) 0.0080(5) -0.0056(6)
O3 0.0374(7) 0.0467(8) 0.0333(7) 0.0022(6) -0.0102(5) -0.0115(6)
C2 0.0204(7) 0.0316(8) 0.0243(7) 0.0007(6) 0.0028(5) 0.0023(6)
C7 0.0188(7) 0.0322(8) 0.0252(7) 0.0000(6) 0.0022(5) -0.0006(6)
N2 0.0323(7) 0.0433(8) 0.0211(6) 0.0052(6) -0.0008(5) -0.0027(6)
C6 0.0219(7) 0.0287(8) 0.0234(7) -0.0001(6) 0.0027(5) 0.0025(6)
C1 0.0211(7) 0.0398(9) 0.0257(7) 0.0033(7) 0.0030(6) 0.0039(6)
N3 0.0311(7) 0.0506(9) 0.0240(7) -0.0007(6) 0.0040(5) 0.0078(6)
O5 0.0445(7) 0.0403(7) 0.0331(6) -0.0082(5) -0.0015(5) 0.0059(6)
C9 0.0333(8) 0.0362(9) 0.0233(7) 0.0026(6) 0.0006(6) 0.0066(7)
N4 0.0315(7) 0.0439(9) 0.0412(8) 0.0076(7) 0.0030(6) -0.0103(7)
C3 0.0256(7) 0.0329(8) 0.0278(8) -0.0033(6) -0.0019(6) 0.0002(6)
C4 0.0310(8) 0.0338(9) 0.0379(9) -0.0005(7) -0.0003(7) -0.0087(7)
C5 0.0314(8) 0.0308(8) 0.0319(8) 0.0037(7) 0.0050(6) -0.0019(7)
C8 0.0244(7) 0.0361(9) 0.0268(8) 0.0046(7) -0.0013(6) -0.0035(7)
C11 0.0435(10) 0.0527(11) 0.0205(7) -0.0051(7) 0.0023(7) 0.0040(8)
C12 0.0262(8) 0.0680(13) 0.0376(10) 0.0054(9) 0.0060(7) -0.0043(9)
C13 0.0362(9) 0.0493(11) 0.0338(9) 0.0168(8) 0.0037(7) -0.0056(8)
C10 0.0375(9) 0.0337(9) 0.0355(9) -0.0037(7) 0.0007(7) -0.0053(7)

loop_
_atom_type_symbol
_atom_type_description
_atom_type_scat_dispersion_real
_atom_type_scat_dispersion_imag
_atom_type_scat_source
C C 0.0033 0.0016 'International Tables Vol C Tables 4.2.6.8 and 6.1.1.4'
H H 0.0000 0.0000 'International Tables Vol C Tables 4.2.6.8 and 6.1.1.4'
N N 0.0061 0.0033 'International Tables Vol C Tables 4.2.6.8 and 6.1.1.4'
O O 0.0106 0.0060 'International Tables Vol C Tables 4.2.6.8 and 6.1.1.4'
S S 0.1246 0.1234 'International Tables Vol C Tables 4.2.6.8 and 6.1.1.4'

loop_
_geom_angle_atom_site_label_1
_geom_angle_atom_site_label_2
_geom_angle_atom_site_label_3
_geom_angle
O4 S1 C6 106.05(7)
O6 S1 O4 111.57(7)
O6 S1 C6 106.36(7)
O5 S1 O4 112.38(8)
O5 S1 O6 113.46(8)
O5 S1 C6 106.40(7)
C9 N1 C8 109.31(12)
C9 N1 C10 108.92(13)
C9 N1 H1 108.5(13)
C8 N1 C10 108.61(12)
C8 N1 H1 111.1(13)
C10 N1 H1 110.4(13)
C1 O1 H1A 113.8(19)
C3 O3 H3 106.4(17)
C7 C2 C1 120.38(14)
C7 C2 C3 119.31(14)
C3 C2 C1 120.31(14)
C2 C7 H7 119.7
C6 C7 C2 120.59(14)
C6 C7 H7 119.7
C8 N2 C11 108.87(13)
C8 N2 C13 108.83(14)
C13 N2 C11 108.92(14)
C7 C6 S1 118.56(12)
C7 C6 C5 119.83(14)
C5 C6 S1 121.49(12)
O2 C1 O1 123.34(15)
O2 C1 C2 123.12(15)
O1 C1 C2 113.54(13)
C9 N3 C11 108.96(13)
C9 N3 C12 108.71(14)
C12 N3 C11 108.86(14)
N1 C9 H9A 109.8
N1 C9 H9B 109.8
N3 C9 N1 109.54(13)
N3 C9 H9A 109.8
N3 C9 H9B 109.8
H9A C9 H9B 108.2
C12 N4 C13 108.49(15)
C10 N4 C12 109.50(14)
C10 N4 C13 108.90(13)
O3 C3 C2 122.44(15)
O3 C3 C4 117.93(15)
C4 C3 C2 119.63(14)
C3 C4 H4 119.7
C5 C4 C3 120.58(15)
C5 C4 H4 119.7
C6 C5 H5 120.0
C4 C5 C6 119.99(15)
C4 C5 H5 120.0
N1 C8 H8A 109.8
N1 C8 H8B 109.8
N2 C8 N1 109.28(12)
N2 C8 H8A 109.8
N2 C8 H8B 109.8
H8A C8 H8B 108.3
N2 C11 N3 111.96(14)
N2 C11 H11A 109.2
N2 C11 H11B 109.2
N3 C11 H11A 109.2
N3 C11 H11B 109.2
H11A C11 H11B 107.9
N3 C12 N4 111.98(14)
N3 C12 H12A 109.2
N3 C12 H12B 109.2
N4 C12 H12A 109.2
N4 C12 H12B 109.2
H12A C12 H12B 107.9
N2 C13 N4 111.89(14)
N2 C13 H13A 109.2
N2 C13 H13B 109.2
N4 C13 H13A 109.2
N4 C13 H13B 109.2
H13A C13 H13B 107.9
N1 C10 H10A 109.9
N1 C10 H10B 109.9
N4 C10 N1 108.86(14)
N4 C10 H10A 109.9
N4 C10 H10B 109.9
H10A C10 H10B 108.3

loop_
_geom_bond_atom_site_label_1
_geom_bond_atom_site_label_2
_geom_bond_distance
S1 O4 1.4690(12)
S1 O6 1.4493(12)
S1 C6 1.7796(15)
S1 O5 1.4470(13)
N1 C9 1.519(2)
N1 C8 1.5204(19)
N1 C10 1.521(2)
N1 H1 0.91(2)
O2 C1 1.2231(19)
O1 C1 1.314(2)
O1 H1A 0.89(3)
O3 C3 1.3565(19)
O3 H3 0.91(3)
C2 C7 1.396(2)
C2 C1 1.478(2)
C2 C3 1.404(2)
C7 H7 0.9400
C7 C6 1.387(2)
N2 C8 1.446(2)
N2 C11 1.473(2)
N2 C13 1.470(2)
C6 C5 1.393(2)
N3 C9 1.441(2)
N3 C11 1.474(2)
N3 C12 1.470(3)
C9 H9A 0.9800
C9 H9B 0.9800
N4 C12 1.472(3)
N4 C13 1.476(2)
N4 C10 1.447(2)
C3 C4 1.391(2)
C4 H4 0.9400
C4 C5 1.385(2)
C5 H5 0.9400
C8 H8A 0.9800
C8 H8B 0.9800
C11 H11A 0.9800
C11 H11B 0.9800
C12 H12A 0.9800
C12 H12B 0.9800
C13 H13A 0.9800
C13 H13B 0.9800
C10 H10A 0.9800
C10 H10B 0.9800

loop_
_geom_torsion_atom_site_label_1
_geom_torsion_atom_site_label_2
_geom_torsion_atom_site_label_3
_geom_torsion_atom_site_label_4
_geom_torsion
S1 C6 C5 C4 175.13(13)
O4 S1 C6 C7 -53.65(14)
O4 S1 C6 C5 130.34(13)
O6 S1 C6 C7 -172.53(12)
O6 S1 C6 C5 11.46(15)
O3 C3 C4 C5 -177.28(16)
C2 C7 C6 S1 -175.18(12)
C2 C7 C6 C5 0.9(2)
C2 C3 C4 C5 3.0(3)
C7 C2 C1 O2 -173.12(15)
C7 C2 C1 O1 6.8(2)
C7 C2 C3 O3 177.39(15)
C7 C2 C3 C4 -2.9(2)
C7 C6 C5 C4 -0.8(2)
C1 C2 C7 C6 -179.57(14)
C1 C2 C3 O3 -2.1(2)
C1 C2 C3 C4 177.64(15)
O5 S1 C6 C7 66.20(14)
O5 S1 C6 C5 -109.81(14)
C9 N1 C8 N2 58.67(16)
C9 N1 C10 N4 -58.92(16)
C9 N3 C11 N2 -61.03(19)
C9 N3 C12 N4 60.64(18)
C3 C2 C7 C6 1.0(2)
C3 C2 C1 O2 6.3(2)
C3 C2 C1 O1 -173.75(15)
C3 C4 C5 C6 -1.1(3)
C8 N1 C9 N3 -58.67(17)
C8 N1 C10 N4 60.04(17)
C8 N2 C11 N3 61.13(18)
C8 N2 C13 N4 -60.73(18)
C11 N2 C8 N1 -59.02(17)
C11 N2 C13 N4 57.83(18)
C11 N3 C9 N1 58.86(18)
C11 N3 C12 N4 -57.93(18)
C12 N3 C9 N1 -59.65(17)
C12 N3 C11 N2 57.38(18)
C12 N4 C13 N2 -58.10(19)
C12 N4 C10 N1 58.73(17)
C13 N2 C8 N1 59.57(17)
C13 N2 C11 N3 -57.41(18)
C13 N4 C12 N3 58.15(18)
C13 N4 C10 N1 -59.75(18)
C10 N1 C9 N3 59.85(17)
C10 N1 C8 N2 -60.05(17)
C10 N4 C12 N3 -60.58(19)
C10 N4 C13 N2 61.0(2)
